data_8103637
loop_
_publ_author_name
'd'Amour, H.'
'Allmann, R.'

_publ_section_title
;
 Die Kristallstruktur des
 Dinatrium-oktammonium-parawolframat-dodekahydrats, Na2 (N H4)8 (H2 W12
 O48) (H2 O)12
;
_journal_name_full
;
Zeitschrift fuer Kristallographie, Kristallgeometrie, Kristallphysik, 
Kristallchemie (-144,1977)
;
_journal_page_first 5
_journal_page_last 18
_journal_volume 138
_journal_year 1973
_chemical_formula_sum 'H58 N8 Na2 O54 W12'
_chemical_name_systematic 'Na2 (N H4)8 H2 W12 O42 (H2 O)12'
_space_group_IT_number 61
_symmetry_space_group_name_Hall '-P 2ac 2ab'
_symmetry_space_group_name_H-M 'P b c a'
_cell_angle_alpha 90
_cell_angle_beta 90
_cell_angle_gamma 90
_cell_formula_units_Z 4
_cell_length_a 15.78
_cell_length_b 22.93
_cell_length_c 14.13
_cell_volume 5112.734
_citation_journal_id_ASTM ZEKGAX
_cod_data_source_file dAmour_ZEKGAX_1973_995.cif
_cod_data_source_block H58N8Na2O54W12
_cod_database_code 8103637

loop_
_symmetry_equiv_pos_as_xyz
x,y,z
-x+1/2,-y,z+1/2
x+1/2,-y+1/2,-z
-x,y+1/2,-z+1/2
-x,-y,-z
x-1/2,y,-z-1/2
-x-1/2,y-1/2,z
x,-y-1/2,z-1/2

loop_
_atom_site_label
_atom_site_type_symbol
_atom_site_fract_x
_atom_site_fract_y
_atom_site_fract_z
_atom_site_occupancy
_atom_site_U_iso_or_equiv
O1 O-2 0.171 0.074 0.031 1 0.0
O20 O-2 -0.154 0.208 0.169 1 0.0
O12 O-2 0.136 -0.041 -0.148 1 0.0
W5 W+6 -0.1493 0.1339 -0.0722 1 0.0
O26 O-2 -0.301 0.259 0.043 1 0.0
W4 W+6 -0.0483 0.036 0.272 1 0.0
O15 O-2 0.226 -0.127 -0.043 1 0.0
O2 O-2 0.078 0.162 -0.06 1 0.0
O24 O-2 -0.164 0.135 -0.349 1 0.0
O14 O-2 -0.072 0.117 0.251 1 0.0
O17 O-2 0.228 -0.118 0.152 1 0.0
N3 N-3 0.217 0.251 0.191 1 0.0
O25 O-2 -0.001 0.281 0.054 1 0.0
N4 N-3 -0.015 0.237 0.301 1 0.0
W3 W+6 0.173 0.0101 -0.0471 1 0.0
O10 O-2 -0.058 0.122 -0.155 1 0.0
O18 O-2 0.035 0.047 0.348 1 0.0
O11 O-2 0.034 0.039 -0.244 1 0.0
W2 W+6 0.0657 0.11 -0.1688 1 0.0
O19 O-2 0.134 -0.028 -0.352 1 0.0
N2 N-3 0.194 0.004 0.231 1 0.0
O8 O-2 0.04 0.054 0.151 1 0.0
O5 O-2 0.284 0 -0.059 1 0.0
Na1 Na+1 -0.155 0.282 0.049 1 0.0
O4 O-2 0.086 0.168 0.132 1 0.0
O13 O-2 0.141 -0.044 0.04 1 0.0
W1 W+6 0.0577 0.1115 0.0683 1 0.0
N1 N-3 -0.06 0.055 0.54 1 0.0
O23 O-2 0.18 -0.146 -0.436 1 0.0
O16 O-2 -0.145 0.209 -0.074 1 0.0
O7 O-2 0.042 0.044 -0.05 1 0.0
O21 O-2 0.25 -0.121 -0.232 1 0.0
O22 O-2 0.105 0.163 0.365 1 0.0
W6 W+6 -0.162 0.1342 0.1615 1 0.0
O6 O-2 0.083 0.163 -0.252 1 0.0
O3 O-2 0.17 0.075 -0.147 1 0.0
O27 O-2 0.4 -0.101 0.043 1 0.0
O9 O-2 -0.06 0.129 0.049 1 0.0
